data_2212418
loop_
_publ_author_name
'Liu, Xi'
'Guo, Guo-Cong'

_publ_section_title
;
 Triaqua(18-crown-6)calcium(II) tetrachlorozincate(II)
;
_journal_coeditor_code XU2186
_journal_issue 2
_journal_name_full 'Acta Crystallographica Section E'
_journal_page_first m365
_journal_page_last m366
_journal_paper_doi 10.1107/S1600536806055280
_journal_volume 63
_journal_year 2007
_chemical_formula_iupac '[Ca (C12 H24 O6) (H2 O)3] [Zn Cl4]'
_chemical_formula_moiety 'C12 H30 Ca O9, Zn Cl4'
_chemical_formula_sum 'C12 H30 Ca Cl4 O9 Zn'
_chemical_formula_weight 565.61
_chemical_name_systematic
;
Triaqua(18-crown-6)calcium(II) tetrachlorozinc(II)
;
_space_group_IT_number 14
_symmetry_cell_setting monoclinic
_symmetry_space_group_name_Hall '-P 2ybc'
_symmetry_space_group_name_H-M 'P 1 21/c 1'
_atom_sites_solution_hydrogens geom
_atom_sites_solution_primary direct
_atom_sites_solution_secondary difmap
_audit_creation_method SHELXL-97
_cell_angle_alpha 90.00
_cell_angle_beta 101.262(3)
_cell_angle_gamma 90.00
_cell_formula_units_Z 4
_cell_length_a 12.573(3)
_cell_length_b 9.489(2)
_cell_length_c 20.546(5)
_cell_measurement_reflns_used 5485
_cell_measurement_temperature 293(2)
_cell_measurement_theta_max 27.4
_cell_measurement_theta_min 3.0
_cell_volume 2404.0(10)
_computing_cell_refinement CrystalClear
_computing_data_collection 'CrystalClear (Rigaku, 2002)'
_computing_data_reduction CrystalClear
_computing_molecular_graphics SHELXTL
_computing_publication_material SHELXTL
_computing_structure_refinement SHELXTL
_computing_structure_solution 'SHELXTL (Siemens, 1994)'
_diffrn_ambient_temperature 293(2)
_diffrn_measured_fraction_theta_full 0.99
_diffrn_measured_fraction_theta_max 0.99
_diffrn_measurement_device_type 'Rigaku Mercury CCD'
_diffrn_measurement_method \w
_diffrn_radiation_monochromator graphite
_diffrn_radiation_source 'rotating-anode generator'
_diffrn_radiation_type MoK\a
_diffrn_radiation_wavelength 0.71073
_diffrn_reflns_av_R_equivalents 0.035
_diffrn_reflns_av_sigmaI/netI 0.034
_diffrn_reflns_limit_h_max 16
_diffrn_reflns_limit_h_min -16
_diffrn_reflns_limit_k_max 12
_diffrn_reflns_limit_k_min -7
_diffrn_reflns_limit_l_max 24
_diffrn_reflns_limit_l_min -26
_diffrn_reflns_number 17093
_diffrn_reflns_theta_full 27.5
_diffrn_reflns_theta_max 27.48
_diffrn_reflns_theta_min 3.00
_diffrn_standards_interval_count 0
_diffrn_standards_interval_time 0
_diffrn_standards_number 0
_exptl_absorpt_coefficient_mu 1.716
_exptl_absorpt_correction_T_max 0.655
_exptl_absorpt_correction_T_min 0.515
_exptl_absorpt_correction_type multi-scan
_exptl_absorpt_process_details '(CrystalClear; Rigaku, 2002)'
_exptl_crystal_colour Colorless
_exptl_crystal_density_diffrn 1.563
_exptl_crystal_density_method 'not measured'
_exptl_crystal_description Prism
_exptl_crystal_F_000 1168
_exptl_crystal_size_max 0.30
_exptl_crystal_size_mid 0.25
_exptl_crystal_size_min 0.25
_refine_diff_density_max 0.34
_refine_diff_density_min -0.39
_refine_ls_extinction_method none
_refine_ls_goodness_of_fit_ref 1.001
_refine_ls_hydrogen_treatment constr
_refine_ls_matrix_type full
_refine_ls_number_parameters 244
_refine_ls_number_reflns 5468
_refine_ls_number_restraints 0
_refine_ls_restrained_S_all 1.001
_refine_ls_R_factor_all 0.047
_refine_ls_R_factor_gt 0.040
_refine_ls_shift/su_max 0.002
_refine_ls_shift/su_mean 0.000
_refine_ls_structure_factor_coef Fsqd
_refine_ls_weighting_details 'calc w=1/[\s^2^(Fo^2^)+(0.06P)^2^+P] where P=(Fo^2^+2Fc^2^)/3'
_refine_ls_weighting_scheme calc
_refine_ls_wR_factor_gt 0.103
_refine_ls_wR_factor_ref 0.108
_reflns_number_gt 4955
_reflns_number_total 5468
_reflns_threshold_expression I>2\s(I)
_cod_data_source_file xu2186.cif
_cod_data_source_block I
_cod_depositor_comments
;
The following automatic conversions were performed:
'_symmetry_cell_setting' value 'Monoclinic' changed to 'monoclinic'
according to '/home/saulius/struct/CIF-dictionaries/cif_core.dic'
dictionary named 'cif_core.dic' version 2.4.1 from 2010-06-29.

Automatic conversion script
Id: cif_fix_enum 1527 2010-12-29 10:47:43Z saulius 

The following automatic conversions were performed:

'_symmetry_cell_setting' value 'Monoclinic' changed to 'monoclinic'
according to /home/saulius/struct/CIF-dictionaries/cif_core.dic
dictionary named 'cif_core.dic' version 2.4.1 from 2010-06-29.

Automatic conversion script
Id: cif_fix_values 1715 2011-07-08 13:25:40Z adriana 
;
_cod_original_cell_volume 2404.0(11)
_cod_original_sg_symbol_H-M 'P 21/c'
_cod_database_code 2212418
_cod_database_fobs_code 2212418

loop_
_symmetry_equiv_pos_as_xyz
'x, y, z'
'-x, y+1/2, -z+1/2'
'-x, -y, -z'
'x, -y-1/2, z-1/2'

loop_
_atom_site_type_symbol
_atom_site_label
_atom_site_fract_x
_atom_site_fract_y
_atom_site_fract_z
_atom_site_U_iso_or_equiv
_atom_site_adp_type
_atom_site_calc_flag
_atom_site_refinement_flags
_atom_site_occupancy
Ca Ca1 0.25906(4) 0.75495(5) 0.38298(2) 0.03469(13) Uani d . 1
Zn Zn1 0.27610(2) 0.52155(3) 0.621164(14) 0.03699(10) Uani d . 1
Cl Cl1 0.26084(7) 0.39409(8) 0.71231(4) 0.0559(2) Uani d . 1
Cl Cl2 0.44419(5) 0.61634(8) 0.62318(3) 0.04747(17) Uani d . 1
Cl Cl3 0.24089(6) 0.38511(8) 0.52991(3) 0.04836(17) Uani d . 1
Cl Cl4 0.15792(5) 0.70947(7) 0.61537(3) 0.04262(16) Uani d . 1
O O1 0.43379(16) 0.8987(2) 0.40823(10) 0.0487(5) Uani d . 1
O O2 0.40043(15) 0.6985(2) 0.31114(9) 0.0445(4) Uani d . 1
O O3 0.21273(16) 0.5562(2) 0.28316(9) 0.0469(4) Uani d . 1
O O4 0.11015(14) 0.5823(2) 0.38692(9) 0.0446(4) Uani d . 1
O O5 0.08183(15) 0.8571(2) 0.41617(10) 0.0501(5) Uani d . 1
O O6 0.23924(17) 1.0347(2) 0.39587(10) 0.0493(5) Uani d . 1
O O1W 0.29011(16) 0.7922(2) 0.50113(9) 0.0498(5) Uani d . 1
H H1E 0.2412 0.7897 0.5297 0.075 Uiso d R 1
H H1F 0.3424 0.7576 0.5296 0.075 Uiso d R 1
O O2W 0.36519(18) 0.5581(2) 0.43137(10) 0.0556(5) Uani d . 1
H H2E 0.3436 0.5122 0.4658 0.083 Uiso d R 1
H H2F 0.4324 0.5115 0.4241 0.083 Uiso d R 1
O O3W 0.16448(17) 0.8496(2) 0.27984(9) 0.0492(5) Uani d . 1
H H3E 0.1593 0.7980 0.2455 0.074 Uiso d R 1
H H3F 0.1956 0.9357 0.2673 0.074 Uiso d R 1
C C1 0.5224(2) 0.8352(4) 0.38453(17) 0.0605(8) Uani d . 1
H H1A 0.5475 0.7531 0.4113 0.073 Uiso calc R 1
H H1B 0.5820 0.9017 0.3889 0.073 Uiso calc R 1
C C2 0.4889(2) 0.7925(4) 0.31361(17) 0.0586(8) Uani d . 1
H H2A 0.4670 0.8742 0.2858 0.070 Uiso calc R 1
H H2B 0.5483 0.7461 0.2983 0.070 Uiso calc R 1
C C3 0.3726(3) 0.6278(3) 0.24892(14) 0.0529(7) Uani d . 1
H H3A 0.4377 0.5957 0.2347 0.063 Uiso calc R 1
H H3B 0.3341 0.6915 0.2155 0.063 Uiso calc R 1
C C4 0.3027(3) 0.5058(3) 0.25720(15) 0.0529(7) Uani d . 1
H H4A 0.2775 0.4601 0.2148 0.063 Uiso calc R 1
H H4B 0.3434 0.4377 0.2874 0.063 Uiso calc R 1
C C5 0.1470(3) 0.4449(4) 0.29873(18) 0.0653(9) Uani d . 1
H H5A 0.1902 0.3800 0.3295 0.078 Uiso calc R 1
H H5B 0.1156 0.3935 0.2588 0.078 Uiso calc R 1
C C6 0.0601(3) 0.5071(4) 0.32905(18) 0.0642(9) Uani d . 1
H H6A 0.0159 0.5704 0.2979 0.077 Uiso calc R 1
H H6B 0.0138 0.4333 0.3407 0.077 Uiso calc R 1
C C7 0.0342(2) 0.6223(3) 0.42773(15) 0.0514(7) Uani d . 1
H H7A 0.0701 0.6220 0.4740 0.062 Uiso calc R 1
H H7B -0.0247 0.5548 0.4222 0.062 Uiso calc R 1
C C8 -0.0097(2) 0.7654(3) 0.40888(18) 0.0580(8) Uani d . 1
H H8A -0.0493 0.7659 0.3634 0.070 Uiso calc R 1
H H8B -0.0582 0.7949 0.4377 0.070 Uiso calc R 1
C C9 0.0544(3) 0.9998(3) 0.3983(2) 0.0619(9) Uani d . 1
H H9A -0.0058 1.0304 0.4180 0.074 Uiso calc R 1
H H9B 0.0336 1.0087 0.3505 0.074 Uiso calc R 1
C C10 0.1515(3) 1.0862(3) 0.42349(19) 0.0634(8) Uani d . 1
H H10A 0.1373 1.1840 0.4110 0.076 Uiso calc R 1
H H10B 0.1697 1.0807 0.4715 0.076 Uiso calc R 1
C C11 0.3386(3) 1.1039(4) 0.4244(2) 0.0689(9) Uani d . 1
H H11A 0.3545 1.0895 0.4721 0.083 Uiso calc R 1
H H11B 0.3321 1.2044 0.4159 0.083 Uiso calc R 1
C C12 0.4267(3) 1.0456(3) 0.3949(2) 0.0671(9) Uani d . 1
H H12A 0.4119 1.0619 0.3474 0.081 Uiso calc R 1
H H12B 0.4947 1.0912 0.4139 0.081 Uiso calc R 1

loop_
_atom_site_aniso_label
_atom_site_aniso_U_11
_atom_site_aniso_U_22
_atom_site_aniso_U_33
_atom_site_aniso_U_12
_atom_site_aniso_U_13
_atom_site_aniso_U_23
Ca1 0.0336(3) 0.0379(3) 0.0334(2) -0.0025(2) 0.00843(19) 0.00478(19)
Zn1 0.03903(18) 0.03805(18) 0.03532(17) 0.00025(12) 0.01081(12) -0.00096(11)
Cl1 0.0742(5) 0.0532(4) 0.0451(4) 0.0107(4) 0.0232(3) 0.0117(3)
Cl2 0.0340(3) 0.0514(4) 0.0573(4) -0.0012(3) 0.0096(3) -0.0029(3)
Cl3 0.0567(4) 0.0472(4) 0.0435(3) -0.0073(3) 0.0155(3) -0.0114(3)
Cl4 0.0418(3) 0.0433(3) 0.0447(3) 0.0056(3) 0.0132(3) 0.0012(3)
O1 0.0463(11) 0.0451(11) 0.0561(11) -0.0084(9) 0.0136(9) 0.0000(9)
O2 0.0454(10) 0.0488(11) 0.0436(10) -0.0007(9) 0.0190(8) 0.0019(8)
O3 0.0526(11) 0.0411(10) 0.0507(11) -0.0010(9) 0.0193(9) -0.0047(9)
O4 0.0374(9) 0.0507(11) 0.0470(10) -0.0097(8) 0.0117(8) -0.0029(9)
O5 0.0382(10) 0.0494(11) 0.0650(12) 0.0018(9) 0.0157(9) 0.0039(10)
O6 0.0532(12) 0.0416(11) 0.0547(11) -0.0061(9) 0.0144(9) -0.0069(9)
O1W 0.0509(11) 0.0640(13) 0.0358(9) 0.0011(10) 0.0114(8) 0.0077(9)
O2W 0.0600(13) 0.0602(13) 0.0527(11) 0.0180(11) 0.0257(10) 0.0195(10)
O3W 0.0633(12) 0.0452(11) 0.0382(9) 0.0080(10) 0.0076(8) 0.0023(8)
C1 0.0355(14) 0.073(2) 0.073(2) -0.0067(15) 0.0097(14) 0.0021(18)
C2 0.0450(16) 0.068(2) 0.070(2) -0.0064(15) 0.0280(14) 0.0019(16)
C3 0.0581(18) 0.0616(19) 0.0439(15) 0.0096(15) 0.0221(13) -0.0004(13)
C4 0.0563(18) 0.0542(17) 0.0506(16) 0.0109(14) 0.0165(14) -0.0093(13)
C5 0.078(2) 0.0534(18) 0.068(2) -0.0226(17) 0.0244(18) -0.0205(16)
C6 0.057(2) 0.073(2) 0.064(2) -0.0245(17) 0.0154(16) -0.0188(17)
C7 0.0455(15) 0.0603(18) 0.0538(16) -0.0121(14) 0.0230(13) -0.0022(14)
C8 0.0366(14) 0.065(2) 0.076(2) -0.0042(14) 0.0197(14) -0.0063(17)
C9 0.0535(19) 0.0495(17) 0.086(2) 0.0136(15) 0.0227(17) 0.0026(17)
C10 0.072(2) 0.0434(16) 0.080(2) 0.0065(16) 0.0272(18) -0.0103(16)
C11 0.071(2) 0.0461(18) 0.089(2) -0.0157(16) 0.0155(19) -0.0196(17)
C12 0.059(2) 0.0503(19) 0.091(3) -0.0168(16) 0.0128(18) 0.0024(18)

loop_
_atom_type_symbol
_atom_type_description
_atom_type_scat_dispersion_real
_atom_type_scat_dispersion_imag
_atom_type_scat_source
C C 0.0033 0.0016 'International Tables Vol C Tables 4.2.6.8 and 6.1.1.4'
H H 0.0000 0.0000 'International Tables Vol C Tables 4.2.6.8 and 6.1.1.4'
O O 0.0106 0.0060 'International Tables Vol C Tables 4.2.6.8 and 6.1.1.4'
Ca Ca 0.2262 0.3064 'International Tables Vol C Tables 4.2.6.8 and 6.1.1.4'
Zn Zn 0.2839 1.4301 'International Tables Vol C Tables 4.2.6.8 and 6.1.1.4'
Cl Cl 0.1484 0.1585 'International Tables Vol C Tables 4.2.6.8 and 6.1.1.4'

loop_
_geom_angle_atom_site_label_1
_geom_angle_atom_site_label_2
_geom_angle_atom_site_label_3
_geom_angle
O3W Ca1 O2W 143.15(7)
O3W Ca1 O1W 142.40(7)
O2W Ca1 O1W 74.24(7)
O3W Ca1 O4 91.65(7)
O2W Ca1 O4 80.55(8)
O1W Ca1 O4 92.20(6)
O3W Ca1 O1 103.82(7)
O2W Ca1 O1 86.83(8)
O1W Ca1 O1 75.70(7)
O4 Ca1 O1 164.54(7)
O3W Ca1 O2 81.37(7)
O2W Ca1 O2 71.65(7)
O1W Ca1 O2 127.83(7)
O4 Ca1 O2 119.11(7)
O1 Ca1 O2 64.23(6)
O3W Ca1 O5 78.02(7)
O2W Ca1 O5 127.52(7)
O1W Ca1 O5 70.39(7)
O4 Ca1 O5 63.70(7)
O1 Ca1 O5 119.21(7)
O2 Ca1 O5 159.31(6)
O3W Ca1 O6 71.14(7)
O2W Ca1 O6 141.72(8)
O1W Ca1 O6 75.84(7)
O4 Ca1 O6 124.06(7)
O1 Ca1 O6 62.88(7)
O2 Ca1 O6 110.47(6)
O5 Ca1 O6 60.78(6)
O3W Ca1 O3 66.57(7)
O2W Ca1 O3 78.21(7)
O1W Ca1 O3 144.83(7)
O4 Ca1 O3 61.73(6)
O1 Ca1 O3 124.34(6)
O2 Ca1 O3 60.15(6)
O5 Ca1 O3 112.10(6)
O6 Ca1 O3 137.56(6)
Cl3 Zn1 Cl1 110.27(4)
Cl3 Zn1 Cl2 105.77(3)
Cl1 Zn1 Cl2 114.90(3)
Cl3 Zn1 Cl4 112.42(3)
Cl1 Zn1 Cl4 107.27(3)
Cl2 Zn1 Cl4 106.26(3)
C12 O1 C1 111.8(2)
C12 O1 Ca1 117.80(18)
C1 O1 Ca1 113.70(17)
C2 O2 C3 112.4(2)
C2 O2 Ca1 118.16(17)
C3 O2 Ca1 122.34(16)
C5 O3 C4 112.1(2)
C5 O3 Ca1 112.90(17)
C4 O3 Ca1 116.07(17)
C6 O4 C7 112.6(2)
C6 O4 Ca1 120.85(18)
C7 O4 Ca1 115.60(16)
C8 O5 C9 113.7(2)
C8 O5 Ca1 116.94(17)
C9 O5 Ca1 117.13(18)
C10 O6 C11 111.2(2)
C10 O6 Ca1 118.25(17)
C11 O6 Ca1 113.80(18)
Ca1 O1W H1E 129.4
Ca1 O1W H1F 125.8
H1E O1W H1F 94.2
Ca1 O2W H2E 117.8
Ca1 O2W H2F 135.0
H2E O2W H2F 107.1
Ca1 O3W H3E 117.6
Ca1 O3W H3F 113.5
H3E O3W H3F 103.6
O1 C1 C2 110.9(2)
O1 C1 H1A 109.5
C2 C1 H1A 109.5
O1 C1 H1B 109.5
C2 C1 H1B 109.5
H1A C1 H1B 108.1
O2 C2 C1 106.0(2)
O2 C2 H2A 110.5
C1 C2 H2A 110.5
O2 C2 H2B 110.5
C1 C2 H2B 110.5
H2A C2 H2B 108.7
O2 C3 C4 108.2(2)
O2 C3 H3A 110.1
C4 C3 H3A 110.1
O2 C3 H3B 110.1
C4 C3 H3B 110.1
H3A C3 H3B 108.4
O3 C4 C3 108.2(2)
O3 C4 H4A 110.1
C3 C4 H4A 110.1
O3 C4 H4B 110.1
C3 C4 H4B 110.1
H4A C4 H4B 108.4
O3 C5 C6 108.0(3)
O3 C5 H5A 110.1
C6 C5 H5A 110.1
O3 C5 H5B 110.1
C6 C5 H5B 110.1
H5A C5 H5B 108.4
O4 C6 C5 108.0(3)
O4 C6 H6A 110.1
C5 C6 H6A 110.1
O4 C6 H6B 110.1
C5 C6 H6B 110.1
H6A C6 H6B 108.4
O4 C7 C8 110.1(2)
O4 C7 H7A 109.6
C8 C7 H7A 109.6
O4 C7 H7B 109.6
C8 C7 H7B 109.6
H7A C7 H7B 108.2
O5 C8 C7 106.2(2)
O5 C8 H8A 110.5
C7 C8 H8A 110.5
O5 C8 H8B 110.5
C7 C8 H8B 110.5
H8A C8 H8B 108.7
O5 C9 C10 107.1(3)
O5 C9 H9A 110.3
C10 C9 H9A 110.3
O5 C9 H9B 110.3
C10 C9 H9B 110.3
H9A C9 H9B 108.5
O6 C10 C9 108.8(3)
O6 C10 H10A 109.9
C9 C10 H10A 109.9
O6 C10 H10B 109.9
C9 C10 H10B 109.9
H10A C10 H10B 108.3
O6 C11 C12 109.0(3)
O6 C11 H11A 109.9
C12 C11 H11A 109.9
O6 C11 H11B 109.9
C12 C11 H11B 109.9
H11A C11 H11B 108.3
O1 C12 C11 108.3(3)
O1 C12 H12A 110.0
C11 C12 H12A 110.0
O1 C12 H12B 110.0
C11 C12 H12B 110.0
H12A C12 H12B 108.4

loop_
_geom_bond_atom_site_label_1
_geom_bond_atom_site_label_2
_geom_bond_distance
Ca1 O3W 2.3930(19)
Ca1 O2W 2.396(2)
Ca1 O1W 2.4083(19)
Ca1 O4 2.5010(19)
Ca1 O1 2.552(2)
Ca1 O2 2.5786(19)
Ca1 O5 2.639(2)
Ca1 O6 2.684(2)
Ca1 O3 2.763(2)
Zn1 Cl3 2.2501(8)
Zn1 Cl1 2.2687(9)
Zn1 Cl2 2.2898(9)
Zn1 Cl4 2.3091(8)
O1 C12 1.420(4)
O1 C1 1.433(4)
O2 C2 1.419(3)
O2 C3 1.426(3)
O3 C5 1.416(4)
O3 C4 1.424(3)
O4 C6 1.424(4)
O4 C7 1.439(3)
O5 C8 1.427(3)
O5 C9 1.427(4)
O6 C10 1.422(4)
O6 C11 1.432(4)
O1W H1E 0.9298
O1W H1F 0.8548
O2W H2E 0.9151
O2W H2F 0.9913
O3W H3E 0.8510
O3W H3F 0.9631
C1 C2 1.492(5)
C1 H1A 0.9700
C1 H1B 0.9700
C2 H2A 0.9700
C2 H2B 0.9700
C3 C4 1.483(5)
C3 H3A 0.9700
C3 H3B 0.9700
C4 H4A 0.9700
C4 H4B 0.9700
C5 C6 1.482(5)
C5 H5A 0.9700
C5 H5B 0.9700
C6 H6A 0.9700
C6 H6B 0.9700
C7 C8 1.488(4)
C7 H7A 0.9700
C7 H7B 0.9700
C8 H8A 0.9700
C8 H8B 0.9700
C9 C10 1.478(5)
C9 H9A 0.9700
C9 H9B 0.9700
C10 H10A 0.9700
C10 H10B 0.9700
C11 C12 1.470(5)
C11 H11A 0.9700
C11 H11B 0.9700
C12 H12A 0.9700
C12 H12B 0.9700

loop_
_geom_hbond_atom_site_label_D
_geom_hbond_atom_site_label_H
_geom_hbond_atom_site_label_A
_geom_hbond_site_symmetry_A
_geom_hbond_distance_DH
_geom_hbond_distance_HA
_geom_hbond_distance_DA
_geom_hbond_angle_DHA
_geom_hbond_publ_flag
O1W H1E Cl4 . 0.93 2.34 3.227(2) 158 y
O1W H1F Cl2 . 0.86 2.48 3.306(2) 161 y
O2W H2E Cl3 . 0.92 2.35 3.236(2) 163 y
O2W H2F Cl2 3_666 0.99 2.33 3.285(2) 163 y
O3W H3E Cl4 4_575 0.85 2.67 3.410(2) 146 y
O3W H3F Cl1 4_575 0.96 2.22 3.157(2) 165 y
